data_7014844
loop_
_publ_author_name
'Wu, Yinglan'
'Morton, Scott'
'Kong, Xiangjian'
'Nichol, Gary S.'
'Zheng, Zhiping'

_publ_section_title
;
 Hydrolytic synthesis and structural characterization of
 lanthanide-acetylacetonato/hydroxo cluster complexes--a systematic
 study.
;
_journal_issue 5
_journal_name_full 'Dalton transactions (Cambridge, England : 2003)'
_journal_page_first 1041
_journal_page_last 1046
_journal_paper_doi 10.1039/c0dt01218a
_journal_volume 40
_journal_year 2011
_chemical_formula_moiety 'C13 H21 O7 Pr'
_chemical_formula_sum 'C13 H21 O7 Pr'
_chemical_formula_weight 430.21
_chemical_name_systematic
;
?
;
_space_group_IT_number 2
_symmetry_cell_setting triclinic
_symmetry_space_group_name_Hall '-P 1'
_symmetry_space_group_name_H-M 'P -1'
_atom_sites_solution_hydrogens difmap
_atom_sites_solution_primary direct
_atom_sites_solution_secondary difmap
_audit_creation_method SHELXL-97
_cell_angle_alpha 72.367(2)
_cell_angle_beta 87.269(2)
_cell_angle_gamma 76.238(3)
_cell_formula_units_Z 2
_cell_length_a 6.9046(11)
_cell_length_b 10.4942(17)
_cell_length_c 12.242(2)
_cell_measurement_reflns_used 5395
_cell_measurement_temperature 100(2)
_cell_measurement_theta_max 33.99
_cell_measurement_theta_min 2.29
_cell_volume 820.8(2)
_computing_cell_refinement 'SAINT (Bruker, 2007)'
_computing_data_collection 'APEX2 (Bruker, 2007)'
_computing_data_reduction SAINT
_computing_molecular_graphics 'DIAMOND (Brandenburg & Putz, 1999)'
_computing_publication_material 'SHELXTL and local programs'
_computing_structure_refinement SHELXTL
_computing_structure_solution 'SIR2004 (Burla et al., 2005)'
_diffrn_ambient_temperature 100(2)
_diffrn_measured_fraction_theta_full 0.976
_diffrn_measured_fraction_theta_max 0.784
_diffrn_measurement_device_type 'Bruker Kappa APEXII DUO CCD diffractometer'
_diffrn_measurement_method '\f and \w scans'
_diffrn_radiation_monochromator graphite
_diffrn_radiation_source 'fine-focus sealed tube with Miracol optics'
_diffrn_radiation_type MoK\a
_diffrn_radiation_wavelength 0.71073
_diffrn_reflns_av_R_equivalents 0.0169
_diffrn_reflns_av_sigmaI/netI 0.0322
_diffrn_reflns_limit_h_max 10
_diffrn_reflns_limit_h_min -3
_diffrn_reflns_limit_k_max 15
_diffrn_reflns_limit_k_min -15
_diffrn_reflns_limit_l_max 18
_diffrn_reflns_limit_l_min -18
_diffrn_reflns_number 7987
_diffrn_reflns_theta_full 26.00
_diffrn_reflns_theta_max 33.99
_diffrn_reflns_theta_min 1.75
_exptl_absorpt_coefficient_mu 2.995
_exptl_absorpt_correction_T_max 0.8671
_exptl_absorpt_correction_T_min 0.3626
_exptl_absorpt_correction_type numerical
_exptl_absorpt_process_details 'SADABS; Sheldrick, 1996'
_exptl_crystal_colour colourless
_exptl_crystal_density_diffrn 1.741
_exptl_crystal_density_method 'not measured'
_exptl_crystal_description rod
_exptl_crystal_F_000 428
_exptl_crystal_size_max 0.43
_exptl_crystal_size_mid 0.08
_exptl_crystal_size_min 0.05
_refine_diff_density_max 2.233
_refine_diff_density_min -1.108
_refine_diff_density_rms 0.139
_refine_ls_extinction_method none
_refine_ls_goodness_of_fit_ref 1.058
_refine_ls_hydrogen_treatment constr
_refine_ls_matrix_type full
_refine_ls_number_parameters 196
_refine_ls_number_reflns 5241
_refine_ls_number_restraints 0
_refine_ls_restrained_S_all 1.058
_refine_ls_R_factor_all 0.0301
_refine_ls_R_factor_gt 0.0260
_refine_ls_shift/su_max 0.000
_refine_ls_shift/su_mean 0.000
_refine_ls_structure_factor_coef Fsqd
_refine_ls_weighting_details 'calc w=1/[\s^2^(Fo^2^)+(0.0409P)^2^+0.0000P] where P=(Fo^2^+2Fc^2^)/3'
_refine_ls_weighting_scheme calc
_refine_ls_wR_factor_gt 0.0639
_refine_ls_wR_factor_ref 0.0661
_reflns_number_gt 4813
_reflns_number_total 5241
_reflns_threshold_expression I>2\s(I)
_cod_data_source_file C0DT01218A.TXT
_cod_data_source_block Pr2
_cod_database_code 7014844

loop_
_symmetry_equiv_pos_as_xyz
'x, y, z'
'-x, -y, -z'

loop_
_atom_site_label
_atom_site_type_symbol
_atom_site_fract_x
_atom_site_fract_y
_atom_site_fract_z
_atom_site_U_iso_or_equiv
_atom_site_adp_type
_atom_site_occupancy
_atom_site_symmetry_multiplicity
_atom_site_calc_flag
_atom_site_refinement_flags
_atom_site_disorder_assembly
_atom_site_disorder_group
Pr1 Pr 0.243491(17) 0.039048(12) 0.384677(9) 0.01052(4) Uani 1 1 d . . .
O1 O 0.0826(3) 0.17118(19) 0.19754(15) 0.0187(3) Uani 1 1 d . . .
O2 O 0.3149(3) -0.09644(19) 0.25456(15) 0.0176(3) Uani 1 1 d . . .
O3 O 0.0625(3) 0.27089(18) 0.39343(15) 0.0159(3) Uani 1 1 d . . .
O4 O 0.4361(3) 0.19982(19) 0.28788(16) 0.0187(3) Uani 1 1 d . . .
O5 O 0.6153(2) -0.06536(18) 0.42668(14) 0.0136(3) Uani 1 1 d . . .
O6 O 0.9083(2) -0.01540(17) 0.41159(14) 0.0136(3) Uani 1 1 d . . .
O7 O 0.2850(3) -0.21183(18) 0.50276(15) 0.0176(3) Uani 1 1 d . . .
H7O H 0.1790 -0.2339 0.5289 0.021 Uiso 1 1 calc R . .
C1 C 0.0485(5) 0.3010(3) 0.0017(2) 0.0299(6) Uani 1 1 d . . .
H1A H -0.0930 0.3392 0.0114 0.045 Uiso 1 1 calc R . .
H1B H 0.0659 0.2834 -0.0728 0.045 Uiso 1 1 calc R . .
H1C H 0.1262 0.3667 0.0051 0.045 Uiso 1 1 calc R . .
C2 C 0.1199(4) 0.1679(3) 0.0962(2) 0.0189(5) Uani 1 1 d . . .
C3 C 0.2219(4) 0.0497(3) 0.0670(2) 0.0221(5) Uani 1 1 d . . .
H3 H 0.2342 0.0561 -0.0120 0.026 Uiso 1 1 calc R . .
C4 C 0.3056(4) -0.0755(3) 0.1469(2) 0.0183(5) Uani 1 1 d . . .
C5 C 0.3939(5) -0.1984(3) 0.1057(3) 0.0280(6) Uani 1 1 d . . .
H5A H 0.5275 -0.2426 0.1404 0.042 Uiso 1 1 calc R . .
H5B H 0.4030 -0.1682 0.0221 0.042 Uiso 1 1 calc R . .
H5C H 0.3087 -0.2641 0.1281 0.042 Uiso 1 1 calc R . .
C6 C -0.0868(5) 0.5099(3) 0.3492(3) 0.0259(6) Uani 1 1 d . . .
H6A H -0.2033 0.5150 0.3040 0.039 Uiso 1 1 calc R . .
H6B H -0.0432 0.5962 0.3204 0.039 Uiso 1 1 calc R . .
H6C H -0.1223 0.4952 0.4298 0.039 Uiso 1 1 calc R . .
C7 C 0.0811(4) 0.3914(3) 0.3390(2) 0.0176(4) Uani 1 1 d . . .
C8 C 0.2406(4) 0.4237(3) 0.2697(2) 0.0207(5) Uani 1 1 d . . .
H8 H 0.2357 0.5184 0.2339 0.025 Uiso 1 1 calc R . .
C9 C 0.4072(4) 0.3284(3) 0.2484(2) 0.0181(4) Uani 1 1 d . . .
C10 C 0.5664(5) 0.3814(3) 0.1696(3) 0.0279(6) Uani 1 1 d . . .
H10A H 0.6987 0.3326 0.2045 0.042 Uiso 1 1 calc R . .
H10B H 0.5478 0.4802 0.1582 0.042 Uiso 1 1 calc R . .
H10C H 0.5553 0.3657 0.0955 0.042 Uiso 1 1 calc R . .
C11 C 0.7666(3) -0.0439(2) 0.36809(19) 0.0124(4) Uani 1 1 d . . .
C12 C 0.7826(4) -0.0539(3) 0.2479(2) 0.0193(5) Uani 1 1 d . . .
H12A H 0.7179 -0.1253 0.2421 0.029 Uiso 1 1 calc R . .
H12B H 0.9236 -0.0775 0.2290 0.029 Uiso 1 1 calc R . .
H12C H 0.7168 0.0347 0.1941 0.029 Uiso 1 1 calc R . .
C13 C 0.4188(4) -0.3270(3) 0.4795(2) 0.0227(5) Uani 1 1 d . . .
H13A H 0.3540 -0.3578 0.4259 0.034 Uiso 1 1 calc R . .
H13B H 0.4542 -0.4021 0.5512 0.034 Uiso 1 1 calc R . .
H13C H 0.5398 -0.2999 0.4455 0.034 Uiso 1 1 calc R . .

loop_
_atom_site_aniso_label
_atom_site_aniso_U_11
_atom_site_aniso_U_22
_atom_site_aniso_U_33
_atom_site_aniso_U_23
_atom_site_aniso_U_13
_atom_site_aniso_U_12
Pr1 0.00976(6) 0.01461(6) 0.00727(6) -0.00340(4) 0.00105(4) -0.00299(4)
O1 0.0191(9) 0.0246(9) 0.0116(8) -0.0056(7) -0.0001(6) -0.0033(7)
O2 0.0194(9) 0.0223(9) 0.0133(8) -0.0081(7) 0.0022(6) -0.0058(7)
O3 0.0157(8) 0.0177(8) 0.0136(7) -0.0041(6) 0.0019(6) -0.0035(6)
O4 0.0158(8) 0.0195(8) 0.0189(8) -0.0020(7) 0.0023(6) -0.0059(6)
O5 0.0108(7) 0.0196(8) 0.0108(7) -0.0056(6) 0.0020(5) -0.0034(6)
O6 0.0115(7) 0.0189(8) 0.0113(7) -0.0048(6) 0.0008(6) -0.0046(6)
O7 0.0144(8) 0.0163(8) 0.0200(8) -0.0045(7) 0.0047(6) -0.0020(6)
C1 0.0291(15) 0.0359(16) 0.0148(12) 0.0017(11) 0.0000(10) -0.0012(12)
C2 0.0157(11) 0.0280(13) 0.0124(10) -0.0038(9) -0.0001(8) -0.0070(9)
C3 0.0253(13) 0.0333(14) 0.0102(10) -0.0087(10) 0.0033(9) -0.0094(11)
C4 0.0191(11) 0.0262(12) 0.0150(10) -0.0104(9) 0.0041(8) -0.0110(9)
C5 0.0387(17) 0.0299(14) 0.0231(13) -0.0167(11) 0.0122(11) -0.0136(12)
C6 0.0292(14) 0.0175(12) 0.0267(13) -0.0049(10) 0.0048(11) -0.0001(10)
C7 0.0186(11) 0.0184(11) 0.0140(10) -0.0028(9) -0.0004(8) -0.0032(9)
C8 0.0215(12) 0.0169(11) 0.0211(12) -0.0012(9) 0.0030(9) -0.0062(9)
C9 0.0187(11) 0.0219(11) 0.0143(10) -0.0040(9) 0.0003(8) -0.0079(9)
C10 0.0263(14) 0.0268(14) 0.0278(14) -0.0022(11) 0.0100(11) -0.0107(11)
C11 0.0129(10) 0.0144(9) 0.0096(9) -0.0042(7) 0.0013(7) -0.0017(8)
C12 0.0176(11) 0.0323(13) 0.0129(10) -0.0114(10) 0.0039(8) -0.0094(10)
C13 0.0230(13) 0.0178(11) 0.0250(13) -0.0076(10) 0.0058(10) -0.0002(9)

loop_
_atom_type_symbol
_atom_type_description
_atom_type_scat_dispersion_real
_atom_type_scat_dispersion_imag
_atom_type_scat_source
C C 0.0033 0.0016 'International Tables Vol C Tables 4.2.6.8 and 6.1.1.4'
H H 0.0000 0.0000 'International Tables Vol C Tables 4.2.6.8 and 6.1.1.4'
O O 0.0106 0.0060 'International Tables Vol C Tables 4.2.6.8 and 6.1.1.4'
Pr Pr -0.2180 2.8214 'International Tables Vol C Tables 4.2.6.8 and 6.1.1.4'

loop_
_geom_angle_atom_site_label_1
_geom_angle_atom_site_label_2
_geom_angle_atom_site_label_3
_geom_angle
_geom_angle_site_symmetry_1
_geom_angle_site_symmetry_3
_geom_angle_publ_flag
O1 Pr1 O2 69.93(6) . . ?
O1 Pr1 O3 71.34(6) . . ?
O1 Pr1 O4 71.92(6) . . ?
O1 Pr1 O5 126.87(6) . . ?
O1 Pr1 O5 142.83(6) . 2_656 ?
O1 Pr1 O6 78.84(6) . 1_455 ?
O1 Pr1 O6 128.21(6) . 2_656 ?
O1 Pr1 O7 131.94(6) . . ?
O1 Pr1 C11 140.47(6) . 2_656 ?
O2 Pr1 O3 141.27(6) . . ?
O2 Pr1 O4 95.40(6) . . ?
O2 Pr1 O5 79.34(6) . . ?
O2 Pr1 O5 141.96(6) . 2_656 ?
O2 Pr1 O6 88.28(6) . 1_455 ?
O2 Pr1 O6 137.28(6) . 2_656 ?
O2 Pr1 O7 72.51(6) . . ?
O2 Pr1 C11 147.42(6) . 2_656 ?
O3 Pr1 O4 71.97(6) . . ?
O3 Pr1 O5 125.47(6) . . ?
O3 Pr1 O5 74.59(5) . 2_656 ?
O3 Pr1 O6 84.82(6) . 1_455 ?
O3 Pr1 O6 71.08(5) . 2_656 ?
O3 Pr1 O7 138.80(6) . . ?
O3 Pr1 C11 70.44(6) . 2_656 ?
O4 Pr1 O5 69.03(6) . . ?
O4 Pr1 O5 83.89(6) . 2_656 ?
O4 Pr1 O6 147.12(6) . 1_455 ?
O4 Pr1 O6 125.97(6) . 2_656 ?
O4 Pr1 O7 140.99(6) . . ?
O4 Pr1 C11 104.98(6) . 2_656 ?
O5 Pr1 O5 64.84(6) . 2_656 ?
O5 Pr1 O6 143.33(6) . 1_455 ?
O5 Pr1 O6 103.85(5) . 2_656 ?
O5 Pr1 O6 112.56(5) 2_656 1_455 ?
O5 Pr1 O6 49.04(5) 2_656 2_656 ?
O5 Pr1 O7 72.28(6) . . ?
O5 Pr1 O7 84.27(6) 2_656 . ?
O5 Pr1 C11 84.50(6) . 2_656 ?
O5 Pr1 C11 24.50(6) 2_656 2_656 ?
O6 Pr1 O6 63.52(6) 1_455 2_656 ?
O6 Pr1 O7 71.09(6) 1_455 . ?
O6 Pr1 O7 68.36(5) 2_656 . ?
O6 Pr1 C11 88.06(6) 1_455 2_656 ?
O6 Pr1 C11 24.55(6) 2_656 2_656 ?
O7 Pr1 C11 75.69(6) . 2_656 ?
Pr1 O1 C2 133.82(17) . . ?
Pr1 O2 C4 137.20(17) . . ?
Pr1 O3 C7 132.36(16) . . ?
Pr1 O4 C9 136.43(17) . . ?
Pr1 O5 Pr1 115.15(6) . 2_656 ?
Pr1 O5 C11 131.65(15) . . ?
Pr1 O5 C11 94.69(13) 2_656 . ?
Pr1 O6 Pr1 116.48(6) 1_655 2_656 ?
Pr1 O6 C11 147.05(14) 1_655 . ?
Pr1 O6 C11 96.41(13) 2_656 . ?
Pr1 O7 H7O 115.0 . . ?
Pr1 O7 C13 125.82(15) . . ?
H7O O7 C13 109.5 . . ?
H1A C1 H1B 109.5 . . ?
H1A C1 H1C 109.5 . . ?
H1A C1 C2 109.5 . . ?
H1B C1 H1C 109.5 . . ?
H1B C1 C2 109.5 . . ?
H1C C1 C2 109.5 . . ?
O1 C2 C1 116.5(2) . . ?
O1 C2 C3 124.5(2) . . ?
C1 C2 C3 119.0(2) . . ?
C2 C3 H3 118.0 . . ?
C2 C3 C4 124.0(2) . . ?
H3 C3 C4 118.0 . . ?
O2 C4 C3 125.0(2) . . ?
O2 C4 C5 115.9(2) . . ?
C3 C4 C5 119.1(2) . . ?
C4 C5 H5A 109.5 . . ?
C4 C5 H5B 109.5 . . ?
C4 C5 H5C 109.5 . . ?
H5A C5 H5B 109.5 . . ?
H5A C5 H5C 109.5 . . ?
H5B C5 H5C 109.5 . . ?
H6A C6 H6B 109.5 . . ?
H6A C6 H6C 109.5 . . ?
H6A C6 C7 109.5 . . ?
H6B C6 H6C 109.5 . . ?
H6B C6 C7 109.5 . . ?
H6C C6 C7 109.5 . . ?
O3 C7 C6 116.6(2) . . ?
O3 C7 C8 125.9(2) . . ?
C6 C7 C8 117.5(2) . . ?
C7 C8 H8 117.1 . . ?
C7 C8 C9 125.7(2) . . ?
H8 C8 C9 117.1 . . ?
O4 C9 C8 125.3(2) . . ?
O4 C9 C10 115.8(2) . . ?
C8 C9 C10 118.9(2) . . ?
C9 C10 H10A 109.5 . . ?
C9 C10 H10B 109.5 . . ?
C9 C10 H10C 109.5 . . ?
H10A C10 H10B 109.5 . . ?
H10A C10 H10C 109.5 . . ?
H10B C10 H10C 109.5 . . ?
Pr1 C11 O5 60.81(11) 2_656 . ?
Pr1 C11 O6 59.04(11) 2_656 . ?
Pr1 C11 C12 176.43(17) 2_656 . ?
O5 C11 O6 119.8(2) . . ?
O5 C11 C12 120.8(2) . . ?
O6 C11 C12 119.4(2) . . ?
C11 C12 H12A 109.5 . . ?
C11 C12 H12B 109.5 . . ?
C11 C12 H12C 109.5 . . ?
H12A C12 H12B 109.5 . . ?
H12A C12 H12C 109.5 . . ?
H12B C12 H12C 109.5 . . ?
O7 C13 H13A 109.5 . . ?
O7 C13 H13B 109.5 . . ?
O7 C13 H13C 109.5 . . ?
H13A C13 H13B 109.5 . . ?
H13A C13 H13C 109.5 . . ?
H13B C13 H13C 109.5 . . ?

loop_
_geom_bond_atom_site_label_1
_geom_bond_atom_site_label_2
_geom_bond_distance
_geom_bond_site_symmetry_2
_geom_bond_publ_flag
Pr1 O1 2.4476(18) . ?
Pr1 O2 2.4011(17) . ?
Pr1 O3 2.4883(18) . ?
Pr1 O4 2.3929(18) . ?
Pr1 O5 2.5496(17) . ?
Pr1 O5 2.6625(16) 2_656 ?
Pr1 O6 2.4967(17) 1_455 ?
Pr1 O6 2.6230(16) 2_656 ?
Pr1 O7 2.5452(18) . ?
Pr1 C11 3.040(2) 2_656 ?
O1 C2 1.264(3) . ?
O2 C4 1.272(3) . ?
O3 C7 1.272(3) . ?
O4 C9 1.257(3) . ?
O5 Pr1 2.6625(16) 2_656 ?
O5 C11 1.265(3) . ?
O6 Pr1 2.4967(17) 1_655 ?
O6 Pr1 2.6230(16) 2_656 ?
O6 C11 1.271(3) . ?
O7 H7O 0.840 . ?
O7 C13 1.431(3) . ?
C1 H1A 0.980 . ?
C1 H1B 0.980 . ?
C1 H1C 0.980 . ?
C1 C2 1.510(4) . ?
C2 C3 1.411(4) . ?
C3 H3 0.950 . ?
C3 C4 1.389(4) . ?
C4 C5 1.509(4) . ?
C5 H5A 0.980 . ?
C5 H5B 0.980 . ?
C5 H5C 0.980 . ?
C6 H6A 0.980 . ?
C6 H6B 0.980 . ?
C6 H6C 0.980 . ?
C6 C7 1.517(4) . ?
C7 C8 1.401(4) . ?
C8 H8 0.950 . ?
C8 C9 1.405(4) . ?
C9 C10 1.521(4) . ?
C10 H10A 0.980 . ?
C10 H10B 0.980 . ?
C10 H10C 0.980 . ?
C11 Pr1 3.040(2) 2_656 ?
C11 C12 1.504(3) . ?
C12 H12A 0.980 . ?
C12 H12B 0.980 . ?
C12 H12C 0.980 . ?
C13 H13A 0.980 . ?
C13 H13B 0.980 . ?
C13 H13C 0.980 . ?

loop_
_geom_hbond_atom_site_label_D
_geom_hbond_atom_site_label_H
_geom_hbond_atom_site_label_A
_geom_hbond_distance_DH
_geom_hbond_distance_HA
_geom_hbond_distance_DA
_geom_hbond_angle_DHA
_geom_hbond_site_symmetry_A
O7 H7O O3 0.84 1.94 2.774(3) 171.2 2_556

loop_
_geom_torsion_atom_site_label_1
_geom_torsion_atom_site_label_2
_geom_torsion_atom_site_label_3
_geom_torsion_atom_site_label_4
_geom_torsion
_geom_torsion_site_symmetry_1
_geom_torsion_site_symmetry_2
_geom_torsion_site_symmetry_3
_geom_torsion_site_symmetry_4
_geom_torsion_publ_flag
O2 Pr1 O1 C2 -26.4(2) . . . . ?
O3 Pr1 O1 C2 153.1(2) . . . . ?
O4 Pr1 O1 C2 76.6(2) . . . . ?
O5 Pr1 O1 C2 32.2(3) . . . . ?
O5 Pr1 O1 C2 128.5(2) 2_656 . . . ?
O6 Pr1 O1 C2 -118.7(2) 1_455 . . . ?
O6 Pr1 O1 C2 -161.5(2) 2_656 . . . ?
O7 Pr1 O1 C2 -67.1(3) . . . . ?
C11 Pr1 O1 C2 168.4(2) 2_656 . . . ?
O1 Pr1 O2 C4 16.5(2) . . . . ?
O3 Pr1 O2 C4 15.7(3) . . . . ?
O4 Pr1 O2 C4 -52.0(2) . . . . ?
O5 Pr1 O2 C4 -119.4(2) . . . . ?
O5 Pr1 O2 C4 -139.0(2) 2_656 . . . ?
O6 Pr1 O2 C4 95.3(2) 1_455 . . . ?
O6 Pr1 O2 C4 141.6(2) 2_656 . . . ?
O7 Pr1 O2 C4 166.0(2) . . . . ?
C11 Pr1 O2 C4 179.0(2) 2_656 . . . ?
O1 Pr1 O3 C7 -61.6(2) . . . . ?
O2 Pr1 O3 C7 -60.8(2) . . . . ?
O4 Pr1 O3 C7 14.9(2) . . . . ?
O5 Pr1 O3 C7 60.9(2) . . . . ?
O5 Pr1 O3 C7 103.4(2) 2_656 . . . ?
O6 Pr1 O3 C7 -141.5(2) 1_455 . . . ?
O6 Pr1 O3 C7 154.7(2) 2_656 . . . ?
O7 Pr1 O3 C7 165.2(2) . . . . ?
C11 Pr1 O3 C7 128.7(2) 2_656 . . . ?
O1 Pr1 O4 C9 60.5(2) . . . . ?
O2 Pr1 O4 C9 127.3(2) . . . . ?
O3 Pr1 O4 C9 -15.2(2) . . . . ?
O5 Pr1 O4 C9 -156.3(3) . . . . ?
O5 Pr1 O4 C9 -90.9(2) 2_656 . . . ?
O6 Pr1 O4 C9 32.1(3) 1_455 . . . ?
O6 Pr1 O4 C9 -64.1(3) 2_656 . . . ?
O7 Pr1 O4 C9 -164.0(2) . . . . ?
C11 Pr1 O4 C9 -78.3(2) 2_656 . . . ?
O1 Pr1 O5 Pr1 138.44(7) . . . 2_656 ?
O1 Pr1 O5 C11 15.8(2) . . . . ?
O2 Pr1 O5 Pr1 -166.84(8) . . . 2_656 ?
O2 Pr1 O5 C11 70.57(19) . . . . ?
O3 Pr1 O5 Pr1 45.95(9) . . . 2_656 ?
O3 Pr1 O5 C11 -76.6(2) . . . . ?
O4 Pr1 O5 Pr1 93.10(8) . . . 2_656 ?
O4 Pr1 O5 C11 -29.48(19) . . . . ?
O5 Pr1 O5 Pr1 0.0 2_656 . . 2_656 ?
O5 Pr1 O5 C11 -122.6(2) 2_656 . . . ?
O6 Pr1 O5 Pr1 -94.52(10) 1_455 . . 2_656 ?
O6 Pr1 O5 Pr1 -30.49(8) 2_656 . . 2_656 ?
O6 Pr1 O5 C11 142.89(18) 1_455 . . . ?
O6 Pr1 O5 C11 -153.08(19) 2_656 . . . ?
O7 Pr1 O5 Pr1 -91.96(7) . . . 2_656 ?
O7 Pr1 O5 C11 145.4(2) . . . . ?
C11 Pr1 O5 Pr1 -15.26(7) 2_656 . . 2_656 ?
C11 Pr1 O5 C11 -137.85(17) 2_656 . . . ?
O1 Pr1 O7 C13 74.1(2) . . . . ?
O2 Pr1 O7 C13 34.20(19) . . . . ?
O3 Pr1 O7 C13 -173.95(18) . . . . ?
O4 Pr1 O7 C13 -42.4(2) . . . . ?
O5 Pr1 O7 C13 -49.90(19) . . . . ?
O5 Pr1 O7 C13 -115.3(2) 2_656 . . . ?
O6 Pr1 O7 C13 128.5(2) 1_455 . . . ?
O6 Pr1 O7 C13 -163.3(2) 2_656 . . . ?
C11 Pr1 O7 C13 -138.6(2) 2_656 . . . ?
Pr1 O1 C2 C1 -152.7(2) . . . . ?
Pr1 O1 C2 C3 27.4(4) . . . . ?
O1 C2 C3 C4 -4.5(4) . . . . ?
C1 C2 C3 C4 175.6(3) . . . . ?
Pr1 O2 C4 C3 -7.0(4) . . . . ?
Pr1 O2 C4 C5 172.86(18) . . . . ?
C2 C3 C4 O2 -5.9(4) . . . . ?
C2 C3 C4 C5 174.2(3) . . . . ?
Pr1 O3 C7 C6 166.85(17) . . . . ?
Pr1 O3 C7 C8 -12.2(4) . . . . ?
O3 C7 C8 C9 0.1(4) . . . . ?
C6 C7 C8 C9 -179.0(3) . . . . ?
Pr1 O4 C9 C8 12.0(4) . . . . ?
Pr1 O4 C9 C10 -166.73(19) . . . . ?
C7 C8 C9 O4 0.7(4) . . . . ?
C7 C8 C9 C10 179.4(3) . . . . ?
Pr1 O5 C11 Pr1 130.07(18) . . . 2_656 ?
Pr1 O5 C11 O6 127.31(19) . . . . ?
Pr1 O5 C11 O6 -2.8(2) 2_656 . . . ?
Pr1 O5 C11 C12 -53.6(3) . . . . ?
Pr1 O5 C11 C12 176.3(2) 2_656 . . . ?
Pr1 O6 C11 Pr1 176.5(3) 1_655 . . 2_656 ?
Pr1 O6 C11 O5 179.31(17) 1_655 . . . ?
Pr1 O6 C11 O5 2.8(2) 2_656 . . . ?
Pr1 O6 C11 C12 0.2(4) 1_655 . . . ?
Pr1 O6 C11 C12 -176.26(19) 2_656 . . . ?
